data_4126809
loop_
_publ_author_name
'Liu, Kanglei'
'Lalancette, Roger A.'
'J\"akle, Frieder'

_publ_section_title
;
 B-N Lewis Pair Functionalization of Anthracene: Structural Dynamics,
 Optoelectronic Properties, and O2 Sensitization.
;
_journal_name_full 'Journal of the American Chemical Society'
_journal_paper_doi 10.1021/jacs.7b11062
_journal_year 2017
_chemical_formula_moiety 'C26 H20 N2'
_chemical_formula_sum 'C26 H20 N2'
_chemical_formula_weight 360.44
_space_group_crystal_system monoclinic
_space_group_IT_number 15
_space_group_name_Hall '-C 2yc'
_space_group_name_H-M_alt 'C 1 2/c 1'
_symmetry_space_group_name_Hall '-C 2yc'
_symmetry_space_group_name_H-M 'C 1 2/c 1'
_atom_sites_solution_hydrogens geom
_atom_sites_solution_primary direct
_atom_sites_solution_secondary difmap
_audit_creation_method SHELXL-2014/7
_cell_angle_alpha 90
_cell_angle_beta 117.944(4)
_cell_angle_gamma 90
_cell_formula_units_Z 4
_cell_length_a 19.246(4)
_cell_length_b 9.4695(18)
_cell_length_c 11.785(2)
_cell_measurement_reflns_used 6096
_cell_measurement_temperature 100(2)
_cell_measurement_theta_max 68.32
_cell_measurement_theta_min 4.94
_cell_volume 1897.4(6)
_computing_cell_refinement 'Bruker SAINT'
_computing_data_collection 'Bruker APEX2'
_computing_data_reduction 'Bruker SAINT'
_computing_molecular_graphics 'Bruker SHELXTL'
_computing_publication_material 'Bruker SHELXTL'
_computing_structure_refinement 'SHELXL-2014 (Sheldrick 2014)'
_computing_structure_solution 'SHELXS-97 (Sheldrick 2008)'
_diffrn_ambient_temperature 100(2)
_diffrn_measured_fraction_theta_full 0.960
_diffrn_measured_fraction_theta_max 0.944
_diffrn_measurement_device_type 'Bruker APEX-II CCD'
_diffrn_measurement_method '\f and \w scans'
_diffrn_radiation_type CuK\a
_diffrn_radiation_wavelength 1.54178
_diffrn_reflns_av_R_equivalents 0.0215
_diffrn_reflns_av_unetI/netI 0.0154
_diffrn_reflns_Laue_measured_fraction_full 0.960
_diffrn_reflns_Laue_measured_fraction_max 0.944
_diffrn_reflns_limit_h_max 21
_diffrn_reflns_limit_h_min -22
_diffrn_reflns_limit_k_max 11
_diffrn_reflns_limit_k_min -11
_diffrn_reflns_limit_l_max 13
_diffrn_reflns_limit_l_min -14
_diffrn_reflns_number 7896
_diffrn_reflns_point_group_measured_fraction_full 0.960
_diffrn_reflns_point_group_measured_fraction_max 0.944
_diffrn_reflns_theta_full 67.679
_diffrn_reflns_theta_max 68.715
_diffrn_reflns_theta_min 5.203
_diffrn_source 'fine-focus sealed tube'
_exptl_absorpt_coefficient_mu 0.568
_exptl_absorpt_correction_T_max 0.884
_exptl_absorpt_correction_T_min 0.827
_exptl_absorpt_correction_type numerical
_exptl_absorpt_process_details 'SADABS (Sheldrick, 2008a)'
_exptl_crystal_colour colourless
_exptl_crystal_density_diffrn 1.262
_exptl_crystal_description plate
_exptl_crystal_F_000 760
_exptl_crystal_size_max 0.426
_exptl_crystal_size_mid 0.279
_exptl_crystal_size_min 0.218
_refine_diff_density_max 0.240
_refine_diff_density_min -0.194
_refine_diff_density_rms 0.038
_refine_ls_extinction_method none
_refine_ls_goodness_of_fit_ref 1.093
_refine_ls_hydrogen_treatment constr
_refine_ls_matrix_type full
_refine_ls_number_parameters 128
_refine_ls_number_reflns 1658
_refine_ls_number_restraints 0
_refine_ls_restrained_S_all 1.093
_refine_ls_R_factor_all 0.0405
_refine_ls_R_factor_gt 0.0371
_refine_ls_shift/su_max 0.000
_refine_ls_shift/su_mean 0.000
_refine_ls_structure_factor_coef Fsqd
_refine_ls_weighting_details 'w=1/[\s^2^(Fo^2^)+(0.0540P)^2^+1.2259P] where P=(Fo^2^+2Fc^2^)/3'
_refine_ls_weighting_scheme calc
_refine_ls_wR_factor_gt 0.0994
_refine_ls_wR_factor_ref 0.1022
_reflns_Friedel_coverage 0.000
_reflns_number_gt 1498
_reflns_number_total 1658
_reflns_threshold_expression 'I > 2\s(I)'
_cod_data_source_file ja7b11062_si_002.cif
_cod_data_source_block 151109RAL_KL_61_100K_0m_a
_cod_database_code 4126809
_shelx_shelxl_version_number 2014/7
_shelx_space_group_comment
;
The symmetry employed for this shelxl refinement is uniquely defined
by the following loop, which should always be used as a source of
symmetry information in preference to the above space-group names.
They are only intended as comments.
;
_exptl_absorpt_special_details 'crystal mounted on a Cryoloop using Paratone-N'

loop_
_space_group_symop_operation_xyz
'x, y, z'
'-x, y, -z+1/2'
'x+1/2, y+1/2, z'
'-x+1/2, y+1/2, -z+1/2'
'-x, -y, -z'
'x, -y, z-1/2'
'-x+1/2, -y+1/2, -z'
'x+1/2, -y+1/2, z-1/2'

loop_
_atom_site_label
_atom_site_type_symbol
_atom_site_fract_x
_atom_site_fract_y
_atom_site_fract_z
_atom_site_U_iso_or_equiv
_atom_site_adp_type
_atom_site_occupancy
_atom_site_site_symmetry_order
_atom_site_calc_flag
_atom_site_refinement_flags_posn
_atom_site_refinement_flags_adp
N1 N 0.64429(6) 0.51726(11) 0.61587(10) 0.0206(3) Uani 1 1 d . .
C1 C 0.69510(7) 0.62470(12) 0.66957(12) 0.0181(3) Uani 1 1 d . .
C2 C 0.71766(8) 0.67352(13) 0.79273(12) 0.0211(3) Uani 1 1 d . .
H2 H 0.7554 0.7469 0.8289 0.025 Uiso 1 1 calc R U
C3 C 0.68369(8) 0.61234(13) 0.86204(13) 0.0232(3) Uani 1 1 d . .
H3 H 0.6972 0.6444 0.9462 0.028 Uiso 1 1 calc R U
C4 C 0.63007(8) 0.50448(14) 0.80694(13) 0.0230(3) Uani 1 1 d . .
H4 H 0.6053 0.4629 0.8520 0.028 Uiso 1 1 calc R U
C5 C 0.61263(7) 0.45729(13) 0.68487(13) 0.0219(3) Uani 1 1 d . .
C6 C 0.55653(9) 0.33753(15) 0.62158(14) 0.0321(4) Uani 1 1 d . .
H6A H 0.5049 0.3754 0.5611 0.048 Uiso 1 1 calc R U
H6B H 0.5516 0.2811 0.6871 0.048 Uiso 1 1 calc R U
H6C H 0.5765 0.2780 0.5752 0.048 Uiso 1 1 calc R U
C7 C 0.72477(7) 0.69148(12) 0.58512(12) 0.0182(3) Uani 1 1 d . .
C8 C 0.68408(7) 0.80674(12) 0.50718(12) 0.0183(3) Uani 1 1 d . .
C9 C 0.79053(7) 0.63457(13) 0.57998(12) 0.0183(3) Uani 1 1 d . .
C10 C 0.83285(7) 0.51739(13) 0.65797(12) 0.0213(3) Uani 1 1 d . .
H10 H 0.8172 0.4787 0.7168 0.026 Uiso 1 1 calc R U
C11 C 0.89506(8) 0.46007(14) 0.64979(13) 0.0241(3) Uani 1 1 d . .
H11 H 0.9218 0.3811 0.7017 0.029 Uiso 1 1 calc R U
C12 C 0.92029(8) 0.51762(13) 0.56405(13) 0.0239(3) Uani 1 1 d . .
H12 H 0.9639 0.4771 0.5590 0.029 Uiso 1 1 calc R U
C13 C 0.88243(7) 0.63047(13) 0.48911(12) 0.0206(3) Uani 1 1 d . .
H13 H 0.9006 0.6684 0.4331 0.025 Uiso 1 1 calc R U

loop_
_atom_site_aniso_label
_atom_site_aniso_U_11
_atom_site_aniso_U_22
_atom_site_aniso_U_33
_atom_site_aniso_U_23
_atom_site_aniso_U_13
_atom_site_aniso_U_12
N1 0.0223(6) 0.0213(6) 0.0197(6) 0.0003(4) 0.0111(5) -0.0020(4)
C1 0.0187(6) 0.0172(6) 0.0194(7) 0.0018(5) 0.0098(5) 0.0027(5)
C2 0.0242(6) 0.0191(6) 0.0199(7) -0.0003(5) 0.0103(5) 0.0005(5)
C3 0.0299(7) 0.0246(7) 0.0173(7) 0.0024(5) 0.0130(6) 0.0058(5)
C4 0.0252(7) 0.0249(7) 0.0245(8) 0.0087(5) 0.0163(6) 0.0057(5)
C5 0.0209(6) 0.0218(7) 0.0245(7) 0.0049(5) 0.0119(5) 0.0014(5)
C6 0.0337(8) 0.0308(8) 0.0341(9) 0.0011(6) 0.0177(7) -0.0095(6)
C7 0.0204(6) 0.0185(6) 0.0159(7) -0.0041(5) 0.0088(5) -0.0052(5)
C8 0.0203(6) 0.0176(6) 0.0172(7) -0.0040(5) 0.0089(5) -0.0048(5)
C9 0.0205(6) 0.0176(6) 0.0166(7) -0.0033(5) 0.0085(5) -0.0044(5)
C10 0.0233(7) 0.0209(6) 0.0205(7) 0.0008(5) 0.0110(5) -0.0034(5)
C11 0.0234(7) 0.0213(7) 0.0258(8) 0.0037(5) 0.0099(6) 0.0010(5)
C12 0.0217(6) 0.0246(7) 0.0281(8) -0.0005(5) 0.0138(6) 0.0002(5)
C13 0.0218(6) 0.0215(6) 0.0214(7) -0.0020(5) 0.0126(5) -0.0039(5)

loop_
_atom_type_symbol
_atom_type_description
_atom_type_scat_dispersion_real
_atom_type_scat_dispersion_imag
_atom_type_scat_source
C C 0.0181 0.0091 'International Tables Vol C Tables 4.2.6.8 and 6.1.1.4'
H H 0.0000 0.0000 'International Tables Vol C Tables 4.2.6.8 and 6.1.1.4'
N N 0.0311 0.0180 'International Tables Vol C Tables 4.2.6.8 and 6.1.1.4'

loop_
_geom_angle_atom_site_label_1
_geom_angle_atom_site_label_2
_geom_angle_atom_site_label_3
_geom_angle
_geom_angle_site_symmetry_1
_geom_angle_site_symmetry_3
C1 N1 C5 117.95(11) . .
N1 C1 C2 123.15(11) . .
N1 C1 C7 115.17(11) . .
C2 C1 C7 121.66(11) . .
C1 C2 C3 118.31(12) . .
C1 C2 H2 120.8 . .
C3 C2 H2 120.8 . .
C4 C3 C2 119.10(12) . .
C4 C3 H3 120.4 . .
C2 C3 H3 120.4 . .
C3 C4 C5 119.36(12) . .
C3 C4 H4 120.3 . .
C5 C4 H4 120.3 . .
N1 C5 C4 122.06(12) . .
N1 C5 C6 116.20(12) . .
C4 C5 C6 121.74(12) . .
C5 C6 H6A 109.5 . .
C5 C6 H6B 109.5 . .
H6A C6 H6B 109.5 . .
C5 C6 H6C 109.5 . .
H6A C6 H6C 109.5 . .
H6B C6 H6C 109.5 . .
C9 C7 C8 120.53(11) . .
C9 C7 C1 119.90(11) . .
C8 C7 C1 119.50(11) . .
C7 C8 C13 122.38(11) . 7_666
C7 C8 C9 119.65(11) . 7_666
C13 C8 C9 117.97(11) 7_666 7_666
C7 C9 C10 121.67(11) . .
C7 C9 C8 119.81(11) . 7_666
C10 C9 C8 118.51(11) . 7_666
C11 C10 C9 121.39(12) . .
C11 C10 H10 119.3 . .
C9 C10 H10 119.3 . .
C10 C11 C12 120.27(12) . .
C10 C11 H11 119.9 . .
C12 C11 H11 119.9 . .
C13 C12 C11 120.41(12) . .
C13 C12 H12 119.8 . .
C11 C12 H12 119.8 . .
C12 C13 C8 121.43(12) . 7_666
C12 C13 H13 119.3 . .
C8 C13 H13 119.3 7_666 .

loop_
_geom_bond_atom_site_label_1
_geom_bond_atom_site_label_2
_geom_bond_distance
_geom_bond_site_symmetry_2
N1 C1 1.3460(16) .
N1 C5 1.3489(16) .
C1 C2 1.3851(18) .
C1 C7 1.4997(17) .
C2 C3 1.3895(18) .
C2 H2 0.9500 .
C3 C4 1.3791(19) .
C3 H3 0.9500 .
C4 C5 1.389(2) .
C4 H4 0.9500 .
C5 C6 1.5011(18) .
C6 H6A 0.9800 .
C6 H6B 0.9800 .
C6 H6C 0.9800 .
C7 C9 1.4027(17) .
C7 C8 1.4050(18) .
C8 C13 1.4305(17) 7_666
C8 C9 1.4399(17) 7_666
C9 C10 1.4275(18) .
C9 C8 1.4399(17) 7_666
C10 C11 1.3585(18) .
C10 H10 0.9500 .
C11 C12 1.4189(19) .
C11 H11 0.9500 .
C12 C13 1.3601(18) .
C12 H12 0.9500 .
C13 C8 1.4305(17) 7_666
C13 H13 0.9500 .
